data_8106029
loop_
_publ_author_name
'Li, Peng-Peng'
'Zhao, Li'
'Zhao, Ji-Xing'
'Zhu, Zhao-Bin'

_publ_section_title
;
 Crystal structure of
 (E)-1-(4-(((E)-4-(diethylamino)-2-hydroxybenzylidene)amino)phenyl)ethan-1-one
 oxime, C19H23N3O2
;
_journal_issue 1
_journal_name_full 'Zeitschrift f\"ur Kristallographie - New Crystal Structures'
_journal_page_first 13
_journal_page_last 15
_journal_paper_doi 10.1515/ncrs-2017-0071
_journal_volume 233
_journal_year 2018
_chemical_formula_moiety 'C19 H23 N3 O2'
_chemical_formula_sum 'C19 H23 N3 O2'
_chemical_formula_weight 325.40
_space_group_crystal_system monoclinic
_space_group_IT_number 14
_space_group_name_Hall '-P 2yn'
_space_group_name_H-M_alt 'P 1 21/n 1'
_atom_sites_solution_hydrogens mixed
_atom_sites_solution_primary direct
_cell_angle_alpha 90
_cell_angle_beta 108.230(10)
_cell_angle_gamma 90
_cell_formula_units_Z 8
_cell_length_a 17.8421(15)
_cell_length_b 9.4778(9)
_cell_length_c 22.116(2)
_cell_measurement_reflns_used 1982
_cell_measurement_temperature 293(2)
_cell_measurement_theta_max 66.9360
_cell_measurement_theta_min 5.9940
_cell_volume 3552.2(6)
_computing_molecular_graphics 'Olex2 (Dolomanov et al., 2009)'
_computing_publication_material 'Olex2 (Dolomanov et al., 2009)'
_computing_structure_refinement 'ShelXL (Sheldrick, 2008)'
_computing_structure_solution 'ShelXS-1997 (Sheldrick, 2008)'
_diffrn_ambient_temperature 293(2)
_diffrn_detector_area_resol_mean 16.0733
_diffrn_measured_fraction_theta_full 0.991
_diffrn_measured_fraction_theta_max 0.969
_diffrn_measurement_device_type 'SuperNova, Dual, Cu at zero, Eos'
_diffrn_measurement_method '\w scans'
_diffrn_radiation_type CuK\a
_diffrn_radiation_wavelength 1.54184
_diffrn_reflns_av_R_equivalents 0.0392
_diffrn_reflns_av_unetI/netI 0.0617
_diffrn_reflns_Laue_measured_fraction_full 0.991
_diffrn_reflns_Laue_measured_fraction_max 0.969
_diffrn_reflns_limit_h_max 21
_diffrn_reflns_limit_h_min -20
_diffrn_reflns_limit_k_max 8
_diffrn_reflns_limit_k_min -11
_diffrn_reflns_limit_l_max 26
_diffrn_reflns_limit_l_min -21
_diffrn_reflns_number 12972
_diffrn_reflns_point_group_measured_fraction_full 0.991
_diffrn_reflns_point_group_measured_fraction_max 0.969
_diffrn_reflns_theta_full 67.684
_diffrn_reflns_theta_max 70.194
_diffrn_reflns_theta_min 5.120
_diffrn_source 'sealed X-ray tube'
_exptl_absorpt_coefficient_mu 0.642
_exptl_absorpt_correction_T_max 1.00000
_exptl_absorpt_correction_T_min 0.89897
_exptl_absorpt_correction_type multi-scan
_exptl_absorpt_process_details
;
CrysAlisPro, Agilent Technologies,
Version 1.171.37.33 (release 27-03-2014 CrysAlis171 .NET)
(compiled Mar 27 2014,17:12:48)
Empirical absorption correction using spherical harmonics,
 implemented in SCALE3 ABSPACK scaling algorithm.
;
_exptl_crystal_colour 'clear light yellow'
_exptl_crystal_density_diffrn 1.217
_exptl_crystal_description block
_exptl_crystal_F_000 1392
_exptl_crystal_size_max 0.33
_exptl_crystal_size_mid 0.31
_exptl_crystal_size_min 0.23
_refine_diff_density_max 0.361
_refine_diff_density_min -0.242
_refine_diff_density_rms 0.047
_refine_ls_extinction_coef .
_refine_ls_extinction_method none
_refine_ls_goodness_of_fit_ref 1.183
_refine_ls_hydrogen_treatment mixed
_refine_ls_matrix_type full
_refine_ls_number_parameters 446
_refine_ls_number_reflns 6558
_refine_ls_number_restraints 5
_refine_ls_restrained_S_all 1.186
_refine_ls_R_factor_all 0.1191
_refine_ls_R_factor_gt 0.0649
_refine_ls_shift/su_max 0.000
_refine_ls_shift/su_mean 0.000
_refine_ls_structure_factor_coef Fsqd
_refine_ls_weighting_details 'w=1/[\s^2^(Fo^2^)+(0.0200P)^2^+1.0000P] where P=(Fo^2^+2Fc^2^)/3'
_refine_ls_weighting_scheme calc
_refine_ls_wR_factor_gt 0.1244
_refine_ls_wR_factor_ref 0.1506
_reflns_Friedel_coverage 0.000
_reflns_Friedel_fraction_full .
_reflns_Friedel_fraction_max .
_reflns_number_gt 3553
_reflns_number_total 6558
_reflns_threshold_expression 'I > 2\s(I)'
_cod_data_source_file suppl_ncrs-2017-0071_suppl.cif
_cod_data_source_block c19h23n3o2
_cod_database_code 8106029
_shelx_space_group_comment
;
The symmetry employed for this shelxl refinement is uniquely defined
by the following loop, which should always be used as a source of
symmetry information in preference to the above space-group names.
They are only intended as comments.
;
_olex2_refinement_description
;
1. Fixed Uiso
 At 1.2 times of:
  All C(H) groups, All C(H,H) groups
 At 1.5 times of:
  All C(H,H,H) groups, All O(H) groups
2. Restrained distances
 O1-H1
 0.84 with sigma of 0.02
 H1-H4A
 2.2 with sigma of 0.02
3. Rigid bond restraints
 N4, C35, N4, C37
 with sigma for 1-2 distances of 0.002 and sigma for 1-3 distances of 0.002
4.a Secondary CH2 refined with riding coordinates:
 C18(H18A,H18B), C16(H16A,H16B), C35(H35A,H35B), C37(H37A,H37B)
4.b Aromatic/amide H refined with riding coordinates:
 C2(H2), C12(H12), C9(H9), C7(H7), C26(H26), C28(H28), C21(H21), C13(H13),
 C5(H5), C29(H29), C4(H4), C10(H10), C31(H31), C24(H24), C32(H32), C23(H23)
4.c Idealised Me refined as rotating group:
 C34(H34A,H34B,H34C), C15(H15A,H15B,H15C), C36(H36A,H36B,H36C), C17(H17A,H17B,
 H17C), C19(H19A,H19B,H19C), C38(H38A,H38B,H38C)
4.d Idealised tetrahedral OH refined as rotating group:
 O2(H2A), O4(H4A), O3(H3)
;
_shelx_shelxl_version_number 2014/7
_olex2_submission_special_instructions 'No special instructions were received'

loop_
_space_group_symop_operation_xyz
'x, y, z'
'-x+1/2, y+1/2, -z+1/2'
'-x, -y, -z'
'x-1/2, -y-1/2, z-1/2'

loop_
_atom_site_label
_atom_site_type_symbol
_atom_site_fract_x
_atom_site_fract_y
_atom_site_fract_z
_atom_site_U_iso_or_equiv
_atom_site_adp_type
_atom_site_occupancy
_atom_site_site_symmetry_order
_atom_site_calc_flag
_atom_site_refinement_flags_posn
_atom_site_refinement_flags_adp
_atom_site_refinement_flags_occupancy
_atom_site_disorder_assembly
_atom_site_disorder_group
O1 O 0.71151(12) 0.7864(2) 0.09344(11) 0.0542(6) Uani 1 1 d D . . . .
O2 O 1.20727(12) 0.6934(3) 0.47063(11) 0.0679(7) Uani 1 1 d . . . . .
H2A H 1.2082 0.6937 0.5079 0.102 Uiso 1 1 calc GR . . . .
O3 O 1.30637(13) 1.3894(3) 0.35409(16) 0.0837(9) Uani 1 1 d . . . . .
H3 H 1.2599 1.3701 0.3363 0.126 Uiso 1 1 calc GR . . . .
O4 O 0.74617(12) 1.0546(3) 0.12949(14) 0.0725(8) Uani 1 1 d . . . . .
H4A H 0.7315 0.9763 0.1148 0.109 Uiso 1 1 calc DGR . . . .
N1 N 0.44416(14) 0.6325(3) 0.03029(13) 0.0538(7) Uani 1 1 d . . . . .
N2 N 0.80871(14) 0.6938(3) 0.20193(12) 0.0505(7) Uani 1 1 d . . . . .
N3 N 1.12874(14) 0.6869(3) 0.43078(12) 0.0548(7) Uani 1 1 d . . . . .
N4 N 1.55787(16) 1.1725(4) 0.43286(18) 0.0855(11) Uani 1 1 d . U . . .
N5 N 1.18722(14) 1.2407(3) 0.28582(13) 0.0543(7) Uani 1 1 d . . . . .
N6 N 0.82973(14) 1.0574(3) 0.15334(14) 0.0568(7) Uani 1 1 d . . . . .
C1 C 0.65467(17) 0.7138(3) 0.10506(14) 0.0448(7) Uani 1 1 d . . . . .
C2 C 0.57813(16) 0.7164(3) 0.06382(14) 0.0458(7) Uani 1 1 d . . . . .
H2 H 0.5662 0.7762 0.0288 0.055 Uiso 1 1 calc R . . . .
C3 C 0.51790(17) 0.6323(3) 0.07285(15) 0.0473(7) Uani 1 1 d . . . . .
C4 C 0.5366(2) 0.5447(4) 0.12805(17) 0.0591(9) Uani 1 1 d . . . . .
H4 H 0.4979 0.4872 0.1351 0.071 Uiso 1 1 calc R . . . .
C5 C 0.6100(2) 0.5451(4) 0.16996(17) 0.0597(9) Uani 1 1 d . . . . .
H5 H 0.6203 0.4882 0.2059 0.072 Uiso 1 1 calc R . . . .
C6 C 0.67203(17) 0.6276(3) 0.16204(14) 0.0468(7) Uani 1 1 d . . . . .
C7 C 0.74625(18) 0.6233(4) 0.20672(15) 0.0540(8) Uani 1 1 d . . . . .
H7 H 0.7530 0.5673 0.2426 0.065 Uiso 1 1 calc R . . . .
C8 C 0.88589(17) 0.6895(3) 0.24576(14) 0.0479(8) Uani 1 1 d . . . . .
C9 C 0.94488(19) 0.7528(4) 0.22766(15) 0.0585(9) Uani 1 1 d . . . . .
H9 H 0.9328 0.7972 0.1883 0.070 Uiso 1 1 calc R . . . .
C10 C 1.02227(19) 0.7511(4) 0.26779(16) 0.0614(10) Uani 1 1 d . . . . .
H10 H 1.0616 0.7924 0.2544 0.074 Uiso 1 1 calc R . . . .
C11 C 1.04201(17) 0.6889(4) 0.32751(14) 0.0492(8) Uani 1 1 d . . . . .
C12 C 0.98163(18) 0.6258(4) 0.34457(15) 0.0538(8) Uani 1 1 d . . . . .
H12 H 0.9936 0.5820 0.3841 0.065 Uiso 1 1 calc R . . . .
C13 C 0.90410(18) 0.6253(4) 0.30518(15) 0.0543(8) Uani 1 1 d . . . . .
H13 H 0.8648 0.5827 0.3182 0.065 Uiso 1 1 calc R . . . .
C14 C 1.12358(18) 0.6920(4) 0.37199(15) 0.0534(8) Uani 1 1 d . . . . .
C15 C 1.1930(2) 0.7038(5) 0.34810(18) 0.0869(14) Uani 1 1 d . . . . .
H15A H 1.1779 0.6745 0.3044 0.130 Uiso 1 1 calc GR . . . .
H15B H 1.2348 0.6444 0.3731 0.130 Uiso 1 1 calc GR . . . .
H15C H 1.2107 0.7999 0.3515 0.130 Uiso 1 1 calc GR . . . .
C16 C 0.42241(19) 0.7318(4) -0.02271(17) 0.0655(10) Uani 1 1 d . . . . .
H16A H 0.3749 0.6981 -0.0545 0.079 Uiso 1 1 calc R . . . .
H16B H 0.4642 0.7341 -0.0421 0.079 Uiso 1 1 calc R . . . .
C17 C 0.4083(2) 0.8782(4) -0.0039(2) 0.0946(15) Uani 1 1 d . . . . .
H17A H 0.3967 0.9389 -0.0404 0.142 Uiso 1 1 calc GR . . . .
H17B H 0.4546 0.9118 0.0283 0.142 Uiso 1 1 calc GR . . . .
H17C H 0.3645 0.8781 0.0126 0.142 Uiso 1 1 calc GR . . . .
C18 C 0.3819(2) 0.5382(4) 0.03603(19) 0.0713(11) Uani 1 1 d . . . . .
H18A H 0.4054 0.4494 0.0541 0.086 Uiso 1 1 calc R . . . .
H18B H 0.3460 0.5189 -0.0062 0.086 Uiso 1 1 calc R . . . .
C19 C 0.3360(3) 0.5959(6) 0.0761(2) 0.120(2) Uani 1 1 d . . . . .
H19A H 0.3126 0.6842 0.0587 0.179 Uiso 1 1 calc GR . . . .
H19B H 0.3706 0.6104 0.1186 0.179 Uiso 1 1 calc GR . . . .
H19C H 0.2953 0.5305 0.0768 0.179 Uiso 1 1 calc GR . . . .
C20 C 1.35082(18) 1.2724(4) 0.35771(17) 0.0569(9) Uani 1 1 d . . . . .
C21 C 1.42974(18) 1.2807(4) 0.39314(17) 0.0601(9) Uani 1 1 d . . . . .
H21 H 1.4501 1.3646 0.4135 0.072 Uiso 1 1 calc R . . . .
C22 C 1.47921(18) 1.1636(4) 0.39849(17) 0.0614(10) Uani 1 1 d . . . . .
C23 C 1.44664(19) 1.0394(4) 0.36634(18) 0.0670(10) Uani 1 1 d . . . . .
H23 H 1.4784 0.9606 0.3684 0.080 Uiso 1 1 calc R . . . .
C24 C 1.36802(19) 1.0338(4) 0.33186(17) 0.0642(10) Uani 1 1 d . . . . .
H24 H 1.3476 0.9499 0.3116 0.077 Uiso 1 1 calc R . . . .
C25 C 1.31757(17) 1.1487(4) 0.32605(15) 0.0485(8) Uani 1 1 d . . . . .
C26 C 1.23508(17) 1.1368(4) 0.29151(15) 0.0523(8) Uani 1 1 d . . . . .
H26 H 1.2157 1.0510 0.2726 0.063 Uiso 1 1 calc R . . . .
C27 C 1.10501(17) 1.2233(3) 0.25418(16) 0.0503(8) Uani 1 1 d . . . . .
C28 C 1.05433(18) 1.3096(4) 0.27315(18) 0.0627(10) Uani 1 1 d . . . . .
H28 H 1.0746 1.3772 0.3045 0.075 Uiso 1 1 calc R . . . .
C29 C 0.97340(19) 1.2964(4) 0.24577(18) 0.0623(10) Uani 1 1 d . . . . .
H29 H 0.9401 1.3553 0.2592 0.075 Uiso 1 1 calc R . . . .
C30 C 0.94111(17) 1.1975(4) 0.19888(17) 0.0526(8) Uani 1 1 d . . . . .
C31 C 0.99234(18) 1.1154(4) 0.17833(17) 0.0636(10) Uani 1 1 d . . . . .
H31 H 0.9721 1.0506 0.1458 0.076 Uiso 1 1 calc R . . . .
C32 C 1.07367(18) 1.1279(4) 0.20539(17) 0.0617(9) Uani 1 1 d . . . . .
H32 H 1.1071 1.0720 0.1907 0.074 Uiso 1 1 calc R . . . .
C33 C 0.85469(18) 1.1811(4) 0.17210(17) 0.0544(8) Uani 1 1 d . . . . .
C34 C 0.8015(2) 1.3053(4) 0.1698(2) 0.0809(13) Uani 1 1 d . . . . .
H34A H 0.7574 1.3011 0.1315 0.121 Uiso 1 1 calc GR . . . .
H34B H 0.8303 1.3911 0.1703 0.121 Uiso 1 1 calc GR . . . .
H34C H 0.7830 1.3030 0.2061 0.121 Uiso 1 1 calc GR . . . .
C35 C 1.5932(2) 1.2996(6) 0.4682(2) 0.1011(16) Uani 1 1 d . U . . .
H35A H 1.6496 1.2976 0.4753 0.121 Uiso 1 1 calc R . . . .
H35B H 1.5721 1.3817 0.4423 0.121 Uiso 1 1 calc R . . . .
C36 C 1.5795(3) 1.3152(6) 0.5290(3) 0.132(2) Uani 1 1 d . . . . .
H36A H 1.5239 1.3217 0.5224 0.199 Uiso 1 1 calc GR . . . .
H36B H 1.6051 1.3993 0.5496 0.199 Uiso 1 1 calc GR . . . .
H36C H 1.6006 1.2349 0.5552 0.199 Uiso 1 1 calc GR . . . .
C37 C 1.6135(2) 1.0547(5) 0.4317(2) 0.0997(14) Uani 1 1 d . U . . .
H37A H 1.5981 1.0120 0.3897 0.120 Uiso 1 1 calc R . . . .
H37B H 1.6665 1.0919 0.4405 0.120 Uiso 1 1 calc R . . . .
C38 C 1.6127(3) 0.9501(6) 0.4783(3) 0.140(2) Uani 1 1 d . . . . .
H38A H 1.5608 0.9099 0.4682 0.209 Uiso 1 1 calc GR . . . .
H38B H 1.6266 0.9931 0.5196 0.209 Uiso 1 1 calc GR . . . .
H38C H 1.6501 0.8772 0.4783 0.209 Uiso 1 1 calc GR . . . .
H1 H 0.748(5) 0.749(3) 0.125(3) 0.48(7) Uiso 1 1 d D . . . .

loop_
_atom_site_aniso_label
_atom_site_aniso_U_11
_atom_site_aniso_U_22
_atom_site_aniso_U_33
_atom_site_aniso_U_23
_atom_site_aniso_U_13
_atom_site_aniso_U_12
C2 0.0404(16) 0.0504(18) 0.0407(17) 0.0043(15) 0.0043(13) -0.0025(14)
O2 0.0382(11) 0.114(2) 0.0428(13) -0.0066(16) -0.0002(10) 0.0064(13)
N1 0.0418(14) 0.0589(17) 0.0557(17) 0.0005(15) 0.0080(12) -0.0076(13)
O1 0.0412(11) 0.0683(15) 0.0465(13) 0.0046(12) 0.0042(10) -0.0076(11)
C1 0.0402(15) 0.0483(18) 0.0424(17) -0.0035(15) 0.0078(13) -0.0038(14)
N2 0.0409(14) 0.0615(17) 0.0418(15) -0.0037(13) 0.0024(11) 0.0070(13)
N5 0.0382(13) 0.0587(17) 0.0612(18) 0.0036(15) 0.0083(13) -0.0022(13)
C3 0.0443(16) 0.0462(17) 0.0477(18) -0.0040(15) 0.0093(14) -0.0013(14)
C14 0.0443(17) 0.070(2) 0.0429(18) -0.0033(17) 0.0088(14) 0.0108(16)
C8 0.0437(16) 0.0549(19) 0.0393(17) -0.0047(15) 0.0046(13) 0.0100(15)
C6 0.0462(17) 0.0520(19) 0.0376(17) 0.0008(15) 0.0062(14) 0.0005(15)
C12 0.0504(18) 0.069(2) 0.0366(17) 0.0027(17) 0.0054(14) 0.0082(17)
C9 0.0531(19) 0.079(3) 0.0380(18) 0.0105(17) 0.0068(15) 0.0069(18)
N6 0.0347(13) 0.0637(18) 0.0639(19) -0.0082(16) 0.0038(13) 0.0000(13)
O4 0.0332(11) 0.0752(18) 0.097(2) -0.0149(16) 0.0026(12) -0.0015(11)
C11 0.0429(16) 0.064(2) 0.0365(17) -0.0055(16) 0.0055(13) 0.0129(15)
C7 0.058(2) 0.053(2) 0.0433(19) 0.0034(16) 0.0052(15) 0.0130(16)
C26 0.0443(17) 0.060(2) 0.0499(19) -0.0012(17) 0.0103(15) -0.0042(16)
N3 0.0369(13) 0.078(2) 0.0415(15) -0.0039(15) 0.0008(11) 0.0067(13)
C27 0.0390(16) 0.0507(19) 0.057(2) 0.0027(16) 0.0091(14) -0.0033(14)
C25 0.0404(16) 0.058(2) 0.0450(18) 0.0028(16) 0.0105(14) 0.0003(15)
C28 0.0465(18) 0.051(2) 0.081(3) -0.015(2) 0.0069(18) -0.0027(16)
C21 0.0422(17) 0.062(2) 0.068(2) -0.002(2) 0.0046(16) -0.0042(16)
C33 0.0408(17) 0.053(2) 0.065(2) -0.0026(18) 0.0096(16) 0.0029(15)
C13 0.0473(17) 0.069(2) 0.0419(18) 0.0036(17) 0.0074(14) 0.0024(17)
C5 0.064(2) 0.058(2) 0.053(2) 0.0131(18) 0.0114(17) 0.0000(17)
O3 0.0478(14) 0.0586(16) 0.126(3) -0.0077(17) -0.0006(16) 0.0043(12)
C29 0.0452(18) 0.053(2) 0.084(3) -0.011(2) 0.0124(18) 0.0025(16)
C4 0.056(2) 0.058(2) 0.062(2) 0.0108(18) 0.0171(17) -0.0079(17)
C30 0.0402(16) 0.0520(19) 0.060(2) -0.0013(17) 0.0076(15) -0.0016(15)
C20 0.0432(17) 0.057(2) 0.067(2) 0.0028(19) 0.0126(16) 0.0008(16)
C18 0.054(2) 0.080(3) 0.078(3) -0.010(2) 0.0174(19) -0.023(2)
N4 0.0403(16) 0.104(3) 0.096(3) 0.000(2) -0.0023(16) 0.0069(14)
C16 0.0427(18) 0.078(3) 0.061(2) 0.005(2) -0.0055(16) -0.0075(18)
C10 0.0518(19) 0.084(3) 0.048(2) 0.0058(19) 0.0144(16) 0.0065(18)
C31 0.0462(18) 0.073(2) 0.065(2) -0.018(2) 0.0073(17) -0.0017(17)
C24 0.056(2) 0.067(2) 0.063(2) -0.013(2) 0.0096(18) 0.0029(18)
C34 0.0455(19) 0.060(2) 0.129(4) -0.005(3) 0.016(2) 0.0045(18)
C32 0.0410(17) 0.074(2) 0.068(2) -0.011(2) 0.0138(16) 0.0049(17)
C22 0.0430(18) 0.076(3) 0.060(2) 0.005(2) 0.0093(16) 0.0050(17)
C15 0.052(2) 0.154(4) 0.055(2) -0.006(3) 0.0178(18) 0.011(3)
C23 0.050(2) 0.074(3) 0.070(3) -0.010(2) 0.0079(18) 0.0148(19)
C36 0.124(5) 0.142(5) 0.107(5) -0.020(4) -0.001(4) -0.010(4)
C17 0.073(3) 0.075(3) 0.116(4) 0.007(3) 0.002(3) 0.012(2)
C35 0.049(2) 0.126(3) 0.104(4) -0.011(3) -0.010(2) 0.000(2)
C37 0.062(3) 0.121(3) 0.107(4) 0.011(3) 0.014(3) 0.015(2)
C19 0.086(3) 0.175(6) 0.118(4) -0.031(4) 0.061(3) -0.033(4)
C38 0.123(5) 0.165(6) 0.109(5) 0.047(4) 0.005(4) -0.001(4)

loop_
_atom_type_symbol
_atom_type_description
_atom_type_scat_dispersion_real
_atom_type_scat_dispersion_imag
_atom_type_scat_source
C C 0.0181 0.0091 'International Tables Vol C Tables 4.2.6.8 and 6.1.1.4'
H H 0.0000 0.0000 'International Tables Vol C Tables 4.2.6.8 and 6.1.1.4'
N N 0.0311 0.0180 'International Tables Vol C Tables 4.2.6.8 and 6.1.1.4'
O O 0.0492 0.0322 'International Tables Vol C Tables 4.2.6.8 and 6.1.1.4'

loop_
_geom_angle_atom_site_label_1
_geom_angle_atom_site_label_2
_geom_angle_atom_site_label_3
_geom_angle
_geom_angle_site_symmetry_1
_geom_angle_site_symmetry_3
C1 C2 H2 118.7 . .
C1 C2 C3 122.6(3) . .
C3 C2 H2 118.7 . .
N3 O2 H2A 109.5 . .
C3 N1 C18 122.5(3) . .
C3 N1 C16 121.0(3) . .
C16 N1 C18 116.5(3) . .
C1 O1 H1 94(7) . .
C2 C1 C6 118.7(3) . .
O1 C1 C2 121.6(3) . .
O1 C1 C6 119.7(3) . .
C7 N2 C8 126.2(3) . .
C26 N5 C27 120.7(3) . .
C2 C3 C4 117.9(3) . .
N1 C3 C2 121.4(3) . .
N1 C3 C4 120.7(3) . .
C11 C14 C15 121.2(3) . .
N3 C14 C11 114.8(3) . .
N3 C14 C15 124.0(3) . .
C9 C8 N2 117.2(3) . .
C9 C8 C13 119.5(3) . .
C13 C8 N2 123.3(3) . .
C7 C6 C1 122.2(3) . .
C7 C6 C5 120.5(3) . .
C5 C6 C1 117.2(3) . .
C11 C12 H12 118.7 . .
C11 C12 C13 122.7(3) . .
C13 C12 H12 118.7 . .
C8 C9 H9 119.8 . .
C8 C9 C10 120.5(3) . .
C10 C9 H9 119.8 . .
C33 N6 O4 110.9(3) . .
N6 O4 H4A 109.5 . .
C12 C11 C14 121.0(3) . .
C12 C11 C10 117.1(3) . .
C10 C11 C14 121.9(3) . .
N2 C7 C6 124.5(3) . .
N2 C7 H7 117.8 . .
C6 C7 H7 117.8 . .
N5 C26 H26 118.9 . .
N5 C26 C25 122.1(3) . .
C25 C26 H26 118.9 . .
C14 N3 O2 112.2(3) . .
C28 C27 N5 117.1(3) . .
C28 C27 C32 118.8(3) . .
C32 C27 N5 124.2(3) . .
C20 C25 C26 122.4(3) . .
C24 C25 C26 120.9(3) . .
C24 C25 C20 116.6(3) . .
C27 C28 H28 119.8 . .
C27 C28 C29 120.4(3) . .
C29 C28 H28 119.8 . .
C20 C21 H21 119.8 . .
C20 C21 C22 120.4(3) . .
C22 C21 H21 119.8 . .
N6 C33 C30 116.2(3) . .
N6 C33 C34 123.8(3) . .
C30 C33 C34 120.0(3) . .
C8 C13 H13 120.5 . .
C12 C13 C8 119.0(3) . .
C12 C13 H13 120.5 . .
C6 C5 H5 118.4 . .
C4 C5 C6 123.2(3) . .
C4 C5 H5 118.4 . .
C20 O3 H3 109.5 . .
C28 C29 H29 119.3 . .
C30 C29 C28 121.5(3) . .
C30 C29 H29 119.3 . .
C3 C4 H4 119.9 . .
C5 C4 C3 120.2(3) . .
C5 C4 H4 119.9 . .
C29 C30 C33 120.6(3) . .
C31 C30 C33 121.6(3) . .
C31 C30 C29 117.7(3) . .
C21 C20 C25 121.9(3) . .
O3 C20 C25 120.6(3) . .
O3 C20 C21 117.5(3) . .
N1 C18 H18A 108.8 . .
N1 C18 H18B 108.8 . .
N1 C18 C19 113.7(3) . .
H18A C18 H18B 107.7 . .
C19 C18 H18A 108.8 . .
C19 C18 H18B 108.8 . .
C22 N4 C35 122.6(4) . .
C22 N4 C37 120.8(4) . .
C35 N4 C37 116.4(3) . .
N1 C16 H16A 108.8 . .
N1 C16 H16B 108.8 . .
N1 C16 C17 113.7(3) . .
H16A C16 H16B 107.7 . .
C17 C16 H16A 108.8 . .
C17 C16 H16B 108.8 . .
C9 C10 H10 119.4 . .
C11 C10 C9 121.3(3) . .
C11 C10 H10 119.4 . .
C30 C31 H31 119.3 . .
C30 C31 C32 121.3(3) . .
C32 C31 H31 119.3 . .
C25 C24 H24 118.7 . .
C23 C24 C25 122.7(4) . .
C23 C24 H24 118.7 . .
C33 C34 H34A 109.5 . .
C33 C34 H34B 109.5 . .
C33 C34 H34C 109.5 . .
H34A C34 H34B 109.5 . .
H34A C34 H34C 109.5 . .
H34B C34 H34C 109.5 . .
C27 C32 C31 120.2(3) . .
C27 C32 H32 119.9 . .
C31 C32 H32 119.9 . .
C21 C22 C23 118.2(3) . .
N4 C22 C21 120.4(4) . .
N4 C22 C23 121.4(4) . .
C14 C15 H15A 109.5 . .
C14 C15 H15B 109.5 . .
C14 C15 H15C 109.5 . .
H15A C15 H15B 109.5 . .
H15A C15 H15C 109.5 . .
H15B C15 H15C 109.5 . .
C24 C23 C22 120.2(3) . .
C24 C23 H23 119.9 . .
C22 C23 H23 119.9 . .
H36A C36 H36B 109.5 . .
H36A C36 H36C 109.5 . .
H36B C36 H36C 109.5 . .
C35 C36 H36A 109.5 . .
C35 C36 H36B 109.5 . .
C35 C36 H36C 109.5 . .
C16 C17 H17A 109.5 . .
C16 C17 H17B 109.5 . .
C16 C17 H17C 109.5 . .
H17A C17 H17B 109.5 . .
H17A C17 H17C 109.5 . .
H17B C17 H17C 109.5 . .
N4 C35 H35A 108.7 . .
N4 C35 H35B 108.7 . .
C36 C35 N4 114.2(5) . .
C36 C35 H35A 108.7 . .
C36 C35 H35B 108.7 . .
H35A C35 H35B 107.6 . .
N4 C37 H37A 109.6 . .
N4 C37 H37B 109.6 . .
H37A C37 H37B 108.1 . .
C38 C37 N4 110.2(4) . .
C38 C37 H37A 109.6 . .
C38 C37 H37B 109.6 . .
C18 C19 H19A 109.5 . .
C18 C19 H19B 109.5 . .
C18 C19 H19C 109.5 . .
H19A C19 H19B 109.5 . .
H19A C19 H19C 109.5 . .
H19B C19 H19C 109.5 . .
C37 C38 H38A 109.5 . .
C37 C38 H38B 109.5 . .
C37 C38 H38C 109.5 . .
H38A C38 H38B 109.5 . .
H38A C38 H38C 109.5 . .
H38B C38 H38C 109.5 . .

loop_
_geom_bond_atom_site_label_1
_geom_bond_atom_site_label_2
_geom_bond_distance
_geom_bond_site_symmetry_2
C2 H2 0.9300 .
C2 C1 1.385(4) .
C2 C3 1.402(4) .
O2 H2A 0.8200 .
O2 N3 1.404(3) .
N1 C3 1.357(4) .
N1 C18 1.462(4) .
N1 C16 1.458(4) .
O1 C1 1.316(3) .
O1 H1 0.87(2) .
C1 C6 1.452(4) .
N2 C8 1.415(4) .
N2 C7 1.332(4) .
N5 C26 1.283(4) .
N5 C27 1.423(4) .
C3 C4 1.427(4) .
C14 C11 1.480(4) .
C14 N3 1.275(4) .
C14 C15 1.494(4) .
C8 C9 1.375(4) .
C8 C13 1.391(4) .
C6 C7 1.383(4) .
C6 C5 1.410(4) .
C12 H12 0.9300 .
C12 C11 1.384(4) .
C12 C13 1.385(4) .
C9 H9 0.9300 .
C9 C10 1.389(4) .
N6 O4 1.418(3) .
N6 C33 1.276(4) .
O4 H4A 0.8200 .
C11 C10 1.387(4) .
C7 H7 0.9300 .
C26 H26 0.9300 .
C26 C25 1.435(4) .
C27 C28 1.379(4) .
C27 C32 1.385(4) .
C25 C20 1.399(4) .
C25 C24 1.393(4) .
C28 H28 0.9300 .
C28 C29 1.386(4) .
C21 H21 0.9300 .
C21 C20 1.383(4) .
C21 C22 1.400(4) .
C33 C30 1.477(4) .
C33 C34 1.503(4) .
C13 H13 0.9300 .
C5 H5 0.9300 .
C5 C4 1.348(4) .
O3 H3 0.8200 .
O3 C20 1.351(4) .
C29 H29 0.9300 .
C29 C30 1.383(4) .
C4 H4 0.9300 .
C30 C31 1.381(4) .
C18 H18A 0.9700 .
C18 H18B 0.9700 .
C18 C19 1.485(5) .
N4 C22 1.374(4) .
N4 C35 1.467(5) .
N4 C37 1.500(5) .
C16 H16A 0.9700 .
C16 H16B 0.9700 .
C16 C17 1.493(5) .
C10 H10 0.9300 .
C31 H31 0.9300 .
C31 C32 1.391(4) .
C24 H24 0.9300 .
C24 C23 1.372(4) .
C34 H34A 0.9600 .
C34 H34B 0.9600 .
C34 H34C 0.9600 .
C32 H32 0.9300 .
C22 C23 1.404(5) .
C15 H15A 0.9600 .
C15 H15B 0.9600 .
C15 H15C 0.9600 .
C23 H23 0.9300 .
C36 H36A 0.9600 .
C36 H36B 0.9600 .
C36 H36C 0.9600 .
C36 C35 1.446(6) .
C17 H17A 0.9600 .
C17 H17B 0.9600 .
C17 H17C 0.9600 .
C35 H35A 0.9700 .
C35 H35B 0.9700 .
C37 H37A 0.9700 .
C37 H37B 0.9700 .
C37 C38 1.435(6) .
C19 H19A 0.9600 .
C19 H19B 0.9600 .
C19 H19C 0.9600 .
C38 H38A 0.9600 .
C38 H38B 0.9600 .
C38 H38C 0.9600 .

loop_
_geom_torsion_atom_site_label_1
_geom_torsion_atom_site_label_2
_geom_torsion_atom_site_label_3
_geom_torsion_atom_site_label_4
_geom_torsion
_geom_torsion_site_symmetry_1
_geom_torsion_site_symmetry_2
_geom_torsion_site_symmetry_3
_geom_torsion_site_symmetry_4
C2 C1 C6 C7 -177.7(3) . . . .
C2 C1 C6 C5 3.4(5) . . . .
C2 C3 C4 C5 0.5(5) . . . .
N1 C3 C4 C5 179.9(3) . . . .
O1 C1 C6 C7 2.9(5) . . . .
O1 C1 C6 C5 -176.0(3) . . . .
C1 C2 C3 N1 -177.2(3) . . . .
C1 C2 C3 C4 2.1(5) . . . .
C1 C6 C7 N2 -1.3(5) . . . .
C1 C6 C5 C4 -1.0(5) . . . .
N2 C8 C9 C10 -179.1(3) . . . .
N2 C8 C13 C12 179.6(3) . . . .
N5 C26 C25 C20 2.4(5) . . . .
N5 C26 C25 C24 179.5(3) . . . .
N5 C27 C28 C29 -178.3(3) . . . .
N5 C27 C32 C31 178.3(3) . . . .
C3 C2 C1 O1 175.3(3) . . . .
C3 C2 C1 C6 -4.1(5) . . . .
C3 N1 C18 C19 87.5(5) . . . .
C3 N1 C16 C17 -76.2(4) . . . .
C14 C11 C10 C9 -177.1(3) . . . .
C8 N2 C7 C6 -178.4(3) . . . .
C8 C9 C10 C11 -1.6(6) . . . .
C6 C5 C4 C3 -1.0(6) . . . .
C12 C11 C10 C9 1.6(5) . . . .
C9 C8 C13 C12 -0.5(5) . . . .
N6 C33 C30 C29 -149.1(4) . . . .
N6 C33 C30 C31 30.8(5) . . . .
O4 N6 C33 C30 179.2(3) . . . .
O4 N6 C33 C34 0.9(5) . . . .
C11 C14 N3 O2 -178.6(3) . . . .
C11 C12 C13 C8 0.6(5) . . . .
C7 N2 C8 C9 170.4(3) . . . .
C7 N2 C8 C13 -9.7(5) . . . .
C7 C6 C5 C4 -179.9(3) . . . .
C26 N5 C27 C28 151.5(3) . . . .
C26 N5 C27 C32 -29.7(5) . . . .
C26 C25 C20 C21 177.1(3) . . . .
C26 C25 C20 O3 -3.5(5) . . . .
C26 C25 C24 C23 -177.6(3) . . . .
N3 C14 C11 C12 -26.6(5) . . . .
N3 C14 C11 C10 152.1(3) . . . .
C27 N5 C26 C25 -176.6(3) . . . .
C27 C28 C29 C30 -0.2(6) . . . .
C25 C24 C23 C22 1.0(6) . . . .
C28 C27 C32 C31 -3.0(6) . . . .
C28 C29 C30 C33 177.5(3) . . . .
C28 C29 C30 C31 -2.4(6) . . . .
C21 C22 C23 C24 -1.2(6) . . . .
C33 C30 C31 C32 -177.6(3) . . . .
C13 C8 C9 C10 1.0(5) . . . .
C13 C12 C11 C14 177.6(3) . . . .
C13 C12 C11 C10 -1.1(5) . . . .
C5 C6 C7 N2 177.6(3) . . . .
C29 C30 C31 C32 2.3(6) . . . .
C30 C31 C32 C27 0.4(6) . . . .
C20 C25 C24 C23 -0.4(5) . . . .
C20 C21 C22 N4 179.0(4) . . . .
C20 C21 C22 C23 0.8(6) . . . .
C18 N1 C3 C2 175.3(3) . . . .
C18 N1 C3 C4 -4.0(5) . . . .
C18 N1 C16 C17 101.6(4) . . . .
N4 C22 C23 C24 -179.4(4) . . . .
C16 N1 C3 C2 -7.0(5) . . . .
C16 N1 C3 C4 173.7(3) . . . .
C16 N1 C18 C19 -90.3(4) . . . .
C24 C25 C20 C21 -0.1(5) . . . .
C24 C25 C20 O3 179.3(3) . . . .
C34 C33 C30 C29 29.3(5) . . . .
C34 C33 C30 C31 -150.8(4) . . . .
C32 C27 C28 C29 2.9(6) . . . .
C22 C21 C20 C25 -0.2(6) . . . .
C22 C21 C20 O3 -179.6(3) . . . .
C22 N4 C35 C36 79.5(6) . . . .
C22 N4 C37 C38 -85.7(5) . . . .
C15 C14 C11 C12 154.8(4) . . . .
C15 C14 C11 C10 -26.5(6) . . . .
C15 C14 N3 O2 -0.1(5) . . . .
C35 N4 C22 C21 3.4(6) . . . .
C35 N4 C22 C23 -178.5(4) . . . .
C35 N4 C37 C38 98.9(5) . . . .
C37 N4 C22 C21 -171.6(4) . . . .
C37 N4 C22 C23 6.5(6) . . . .
C37 N4 C35 C36 -105.3(5) . . . .
